data_4519214
loop_
_publ_author_name
'Mercuri, Giorgio'
'Moroni, Marco'
'Galli, Simona'
'Tuci, Giulia'
'Giambastiani, Giuliano'
'Yan, Tongan'
'Liu, Dahuan'
'Rossin, Andrea'

_publ_section_title
;
 Temperature-Dependent Nitrous Oxide/Carbon Dioxide Preferential
 Adsorption in a Thiazolium-Functionalized NU-1000 Metal-Organic
 Framework.
;
_journal_issue 49
_journal_name_full 'ACS applied materials &amp; interfaces'
_journal_page_first 58982
_journal_page_last 58993
_journal_paper_doi 10.1021/acsami.1c21437
_journal_volume 13
_journal_year 2021
_chemical_formula_moiety 'C100 H52 N1 O38.4 S1 Zr6 Br1'
_chemical_formula_structural
;
[Zr6 O4 (OH)6 (H2O)2 (C44H22O8)2 (C12H8NO4S) Br] 6.4 (H2O)
;
_chemical_formula_sum 'C100 H52 Br N O38.4 S Zr6'
_chemical_formula_weight 2541.18
_space_group_crystal_system hexagonal
_space_group_IT_number 191
_space_group_name_Hall '-P 6 2'
_space_group_name_H-M_alt 'P 6/m m m'
_cell_angle_alpha 90
_cell_angle_beta 90
_cell_angle_gamma 120
_cell_formula_units_Z 3
_cell_length_a 39.602(2)
_cell_length_b 39.602(2)
_cell_length_c 16.440(1)
_cell_measurement_temperature 298
_cell_volume 22329(2)
_computing_cell_refinement 'TOPAS-R V3'
_computing_data_collection 'Bruker XRD Commander'
_computing_publication_material
;? pd_proc_ls_special_details         
    
    The crystallographically independent portion of the tetrapyrene-based
    ligand was described, through the z-matrix formalism, by the rigid body:
	
	r1 1.39 (fixed)
	r2 0.95 (fixed)
	r3 1.50 (fixed) 
	r4 1.25 (fixed) 
	r5 1.50 (fixed) 
	r6 1.50 (fixed) 
	r7 1.35 (fixed) 
	r8 1.70 (fixed) 
	
	a1 120.0 (fixed)
	a2 109.5 (fixed)
	a3 113.0 (fixed)
	a4 112.0 (fixed)
	a5 123.0 (fixed)
	a6 180.0 (fixed)
	
	tors1   0 (fixed)
	tors2 180 (fixed) 
	tors3  90 (fixed)
	tors4  30 (fixed)
	tors5 150 (fixed)
	
	z_matrix Ya
	z_matrix C1a  Ya   =r1/2;
	z_matrix C2a  C1a  =r1;  Ya  =a1;
	z_matrix C3a  C2a  =r1;  C1a =a1; Ya  =tors2;
	z_matrix C4a  C3a  =r3;  C2a =a1; C1a =tors2;
	z_matrix C5a  C4a  =r1;  C3a =a1; C2a =tors2;
	z_matrix C6a  C4a  =r1;  C3a =a1; C2a =tors1;
	z_matrix C7a  C6a  =r1;  C4a =a1; C3a =tors2;
	z_matrix C8a  C7a  =r1;  C6a =a1; C4a =tors1;
	z_matrix C9a  C8a  =r1;  C7a =a1; C6a =tors1;
	z_matrix C10a C3a  =r1;  C2a =a1; C1a =tors1;
	z_matrix C11a C2a  =r1;  C1a =a1; Ya  =tors1;
	z_matrix C12a C8a  =r3;  C7a =a1; C6a =tors2;
	z_matrix O5a  C12a =r4;  C8a =a1; C7a =tors1;
	z_matrix O6a  C12a =r4;  C8a =a1; C7a =tors2;
	z_matrix H1a  C10a =r2;  C3a =a1; C2a =tors2;
	z_matrix H2a  C11a =r2;  C2a =a1; C1a =tors2;
	z_matrix H3a  C6a  =r2;  C4a =a1; C3a =tors1;
	z_matrix H4a  C7a  =r2;  C6a =a1; C4a =tors2;
	z_matrix H5a  C9a  =r2;  C8a =a1; C7a =tors2;
	z_matrix H6a  C5a  =r2;  C4a =a1; C3a =tors1;
	
    Rotation about the C4a-C3a single bond: 53.1(7)
    
    Rotation of the rigid body about the 
    crystallographic axes a, b, c:   0,  0,  -60 
    
    Position of the center of mass Ya: 0.5, 0.25, 0.5
    
    The thiazolium-based ligand was described, through 
    the z-matrix formalism, by the rigid body:
    
    z_matrix Yb
	z_matrix C1b  Yb   =r4/2;
	z_matrix C2b  C1b  =r3;   Yb   =a6;
	z_matrix C3b  C2b  =r1;   C1b  =a1; Yb   =tors1;
	z_matrix C4b  C3b  =r1;   C2b  =a1; C1b  =tors2;
	z_matrix C5b  C4b  =r1;   C3b  =a1; C2b  =tors1;
	z_matrix C6b  C5b  =r1;   C4b  =a1; C3b  =tors1;
	z_matrix C7b  C6b  =r1;   C5b  =a1; C4b  =tors1;
	z_matrix C8b  C5b  =r5;   C4b  =a1; C3b  =tors2;
	z_matrix N1b  C8b  =r6;   C5b  =a2; C4b  =tors3;
	z_matrix C9b  N1b  =r7;   C8b  =a1; C5b  =tors2;
	z_matrix C10b C9b  =r7;   N1b  =a3; C8b  =tors2;
	z_matrix C11b N1b  =r7;   C9b  =a3; C10b =tors1;
	z_matrix S1b  C11b =r8;   N1b  =a4; C9b  =tors1;
	z_matrix O1b  C1b  =r4;   C2b  =a1; C3b  =tors1;
	z_matrix O2b  C1b  =r4;   C2b  =a1; C3b  =tors2;
	z_matrix C12b C10b =r3;   S1b  =a5; C11b =tors2;
	z_matrix O3b  C12b =r4;   C10b =a1; S1b  =tors1;
	z_matrix O4b  C12b =r4;   C10b =a1; S1b  =tors2;
	z_matrix H1b  C3b  =r2;   C2b  =a1; C1b  =tors1;
	z_matrix H2b  C4b  =r2;   C3b  =a1; C2b  =tors2;
	z_matrix H3b  C6b  =r2;   C5b  =a1; C8b  =tors1;
	z_matrix H4b  C7b  =r2;   C2b  =a1; C1b  =tors1;
	z_matrix H5b  C8b  =r2;   C5b  =a2; C6b  =tors4;
	z_matrix H6b  C8b  =r2;   C5b  =a2; C6b  =tors5;
	z_matrix H7b  C11b =r2;   N1b  =a5; C8b  =tors1;
	z_matrix H8b  C9b  =r2;   N1b  =a5; C8b  =tors1;
	
    
    Rotation about the C1b-C2b bond: -24(1)
    Rotation about the C10b-C12b bond: -34(1)
    Rotation about the N1b-C8b bond: 112(2)
    Rotation about the C5b-C8b bond: 60(1)
    Rotation about the N1b-C10b vector: 48(3)
    Rotation about the C2b-C5b vector: 105(5)
    
    Rotation of the rigid body about the 
    crystallographic axes a, b, c:   225.3(7),  -336(1),  -116(2) 
    
    Position of the center of mass Yb: 0.5, 0.5, -0.232(5)
;
_computing_structure_refinement 'TOPAS-R V3'
_computing_structure_solution 'TOPAS-R V3'
_diffrn_ambient_temperature 298
_diffrn_detector_type 'Bruker Lynxeye linear PSD'
_diffrn_measurement_device_type 'Bruker AXS D8 Advance'
_diffrn_radiation_monochromator 'Nickel filter'
_diffrn_radiation_wavelength 'CuK\a~1~ 1.54056 CuK\a~2~ 1.54439'
_diffrn_source_target Cu
_diffrn_source_type 'sealed X-ray tube'
_exptl_crystal_density_diffrn 0.567
_exptl_crystal_density_meas ?
_exptl_crystal_density_method 'not measured'
_exptl_crystal_F_000 3771.8
_pd_char_colour yellow
_pd_instr_location ' ?'
_pd_meas_2theta_range_inc 0.02
_pd_meas_2theta_range_max 105.0
_pd_meas_2theta_range_min 2.0
_pd_meas_number_of_points 5151
_pd_meas_scan_method step
_pd_proc_2theta_range_inc 0.02
_pd_proc_2theta_range_max 105.0
_pd_proc_2theta_range_min 2.0
_pd_proc_ls_background_function 'Chebyshev polynomial'
_pd_proc_ls_pref_orient_corr none
_pd_proc_ls_profile_function 'fundamental parameters approach'
_pd_proc_ls_prof_R_factor 0.053
_pd_proc_ls_prof_wR_expected 0.008
_pd_proc_ls_prof_wR_factor 0.075
_pd_spec_mounting
;
 packed powder pellet
;
_pd_spec_mount_mode reflection
_pd_spec_shape flat_sheet
_pd_spec_size_axial 10
_pd_spec_size_equat 10
_pd_spec_size_thick 0.2
_refine_ls_extinction_method none
_refine_ls_hydrogen_treatment fixed
_refine_ls_matrix_type fullcycle
_refine_ls_number_parameters 45
_refine_ls_number_restraints 0
_refine_ls_shift/su_max .01
_refine_ls_structure_factor_coef Inet
_cod_data_source_file am1c21437_si_003.cif
_cod_data_source_block
;
;
_cod_depositor_comments
;
The following automatic conversions were performed:

data item '_exptl_crystal_density_meas' value 'not measured' was
changed to '?' -- the value is perceived as not measured.

Automatic conversion script
Id: cif_fix_values 7556 2019-12-06 15:28:31Z antanas 
;
_cod_original_sg_symbol_H-M P6/mmm
_cod_original_formula_sum 'C100 H52 N1 O38.4 S1 Zr6 Br1'
_cod_database_code 4519214

loop_
_symmetry_equiv_pos_as_xyz
'-x, -x+y, -z'
'-x, -x+y, z'
'-x, -y, -z'
'-x, -y, z'
'-x+y, -x, -z'
'-x+y, -x, z'
'-x+y, y, -z'
'-x+y, y, z'
'-y, -x, -z'
'-y, -x, z'
'-y, x-y, -z'
'-y, x-y, z'
'y, -x+y, -z'
'y, -x+y, z'
'y, x, -z'
'y, x, z'
'x-y, -y, -z'
'x-y, -y, z'
'x-y, x, -z'
'x-y, x, z'
'x, y, -z'
'x, y, z'
'x, x-y, -z'
'x, x-y, z'

loop_
_atom_site_label
_atom_site_type_symbol
_atom_site_symmetry_multiplicity
_atom_site_fract_x
_atom_site_fract_y
_atom_site_fract_z
_atom_site_occupancy
_atom_site_B_iso_or_equiv
Zr1 Zr 12 0.45153(25) 0.45153(25) 0.89503(52) 1 0.05
Zr2 Zr 6 0.53600(20) 0.46400(20) 0 1 0.05
O1 O 12 0.3885(13) 0.3885(13) 0.9228 1 2.05
O2 O 24 0.5209 0.4777 0.8916 0.5 2.05
O3 O 12 0.4314 0.4679 0 1 2.05
C1a C 12 0.5 0.25 0.5422753 1 2.05
C2a C 24 0.5 0.2196035 0.5845506 1 2.05
C3a C 24 0.5 0.2196035 0.6691012 1 2.05
C4a C 24 0.5 0.1868016 0.714722 1 2.05
C5a C 24 0.5280644 0.1947629 0.7739427 1 2.05
C6a C 24 0.4719356 0.1484437 0.6977766 1 2.05
C7a C 24 0.4719356 0.1180472 0.7400519 1 2.05
C8a C 24 0.5 0.1260086 0.7992726 1 2.05
C9a C 24 0.5280644 0.1643665 0.816218 1 2.05
C10a C 12 0.5 0.25 0.7113765 1 2.05
C11a C 24 0.5 0.189207 0.5422753 1 2.05
C12a C 24 0.5 0.09320666 0.8448934 1 2.05
O5a O 24 0.4747622 0.05871219 0.8296548 1 2.05
O6a O 24 0.5252378 0.1003662 0.8981495 1 2.05
H1a H 12 0.5 0.25 0.7691629 1 2.05
H2a H 24 0.5 0.1684325 0.5711685 1 2.05
H3a H 24 0.4527549 0.1430025 0.6573021 1 2.05
H4a H 24 0.4527549 0.09183146 0.7284705 1 2.05
H5a H 24 0.5472451 0.1698077 0.8566926 1 2.05
H6a H 24 0.5472451 0.2209787 0.7855241 1 2.05
C1b C 24 0.50986 0.5002631 -0.2615901 0.125 2.05
C2b C 24 0.5335235 0.500894 -0.3334228 0.125 2.05
C3b C 24 0.5423311 0.5280648 -0.3950939 0.125 2.05
C4b C 24 0.5642592 0.5286494 -0.4616589 0.125 2.05
C5b C 24 0.5773799 0.5020632 -0.4665528 0.125 2.05
C6b C 24 0.5685723 0.4748925 -0.4048817 0.125 2.05
C7b C 24 0.5466442 0.4743079 -0.3383167 0.125 2.05
C8b C 24 0.6010434 0.5026941 -0.5383855 0.125 2.05
N1b N 24 0.5748745 0.4854065 -0.6107877 0.125 2.05
C9b C 24 0.5699069 0.5057267 -0.6709395 0.125 2.05
C10b C 24 0.5354385 0.485127 -0.7097573 0.125 2.05
C11b C 24 0.544288 0.4489273 -0.6025992 0.125 2.05
S1b S 24 0.5084 0.4394141 -0.6709746 0.125 2.05
O1b O 24 0.4809253 0.4689302 -0.2395242 0.125 2.05
O2b O 24 0.5190752 0.5310703 -0.2237953 0.125 2.05
C12b C 24 0.51317 0.4990047 -0.7601214 0.125 2.05
O3b O 24 0.4810062 0.4749025 -0.7902148 0.125 2.05
O4b O 24 0.5267767 0.5346715 -0.7719981 0.125 2.05
H1b H 24 0.5333637 0.5462351 -0.3917491 0.125 2.05
H2b H 24 0.5702788 0.5472193 -0.5038082 0.125 2.05
H3b H 24 0.5775397 0.4567221 -0.4082265 0.125 2.05
H4b H 24 0.5406246 0.4557379 -0.2961674 0.125 2.05
H5b H 24 0.6203677 0.5288407 -0.5500972 0.125 2.05
H6b H 24 0.6133009 0.4878965 -0.5263778 0.125 2.05
H7b H 24 0.5434126 0.4310566 -0.5629463 0.125 2.05
H8b H 24 0.5888578 0.5318125 -0.6841746 0.125 2.05
Br1 Br 24 -0.61827 0.0656 -0.10769 0.125 2.05
O1w O 24 0.6710(22) 0.2901(21) 0.6070(38) 0.397(13) 2.05
O2w O 24 0.9798(24) 0.5313(35) 0.5704(42) 0.404(18) 2.05

loop_
_atom_type_symbol
_atom_type_description
_atom_type_scat_source
C C 'International Tables for Crystallography (Vol. IV)'
H H 'International Tables for Crystallography (Vol. IV)'
Br Br 'International Tables for Crystallography (Vol. IV)'
N N 'International Tables for Crystallography (Vol. IV)'
O O 'International Tables for Crystallography (Vol. IV)'
S S 'International Tables for Crystallography (Vol. IV)'
Zr Zr 'International Tables for Crystallography (Vol. IV)'

loop_
_diffrn_radiation_type
'Cu K\a'
